data_7012291
loop_
_publ_author_name
'Razavet, Mathieu'
'Davies, Sian C.'
'Hughes, David L.'
'Barclay, J. Elaine'
'Evans, David J.'
'Fairhurst, Shirley A.'
'Liu, Xiaoming'
'Pickett, Christopher J.'

_publ_section_title
;
 All-iron hydrogenase: synthesis, structure and properties of
 {2Fe3S}-assemblies related to the di-iron sub-site of the
 H-clusterElectronic supplementary information (ESI) available: crystal
 and structure refinement data for complexes 4a, 4b and 5a. See
 http://www.rsc.org/suppdata/dt/b2/b209690k/
;
_journal_issue 4
_journal_name_full 'Dalton Transactions'
_journal_page_first 586
_journal_paper_doi 10.1039/b209690k
_journal_year 2003
_chemical_formula_moiety 'C11 H12 Fe2 O5 S3'
_chemical_formula_structural '[Fe2(CO)5{MeSCH2C(Me)(CH2S)2}]'
_chemical_formula_sum 'C11 H12 Fe2 O5 S3'
_chemical_formula_weight 432.09
_chemical_name_common 'Compound 4a'
_space_group_IT_number 14
_symmetry_cell_setting monoclinic
_symmetry_Int_Tables_number 14
_symmetry_space_group_name_Hall '-P 2yn'
_symmetry_space_group_name_H-M 'P 1 21/n 1'
_atom_sites_solution_hydrogens geom
_atom_sites_solution_primary direct
_atom_sites_solution_secondary difmap
_audit_creation_method SHELXL-97
_cell_angle_alpha 90.00
_cell_angle_beta 105.267(8)
_cell_angle_gamma 90.00
_cell_formula_units_Z 8
_cell_length_a 18.4670(16)
_cell_length_b 10.9622(12)
_cell_length_c 16.9055(18)
_cell_measurement_reflns_used 25
_cell_measurement_temperature 293(2)
_cell_measurement_theta_max 11
_cell_measurement_theta_min 10
_cell_volume 3301.6(6)
_computing_cell_refinement 'CAD4/EXPRESS (Enraf-Nonius, 1992)'
_computing_data_collection 'CAD4/EXPRESS (Enraf-Nonius, 1992)'
_computing_data_reduction 'CAD4 (Hursthouse, 1976)'
_computing_molecular_graphics 'ORTEP (Johnson, 1971)'
_computing_publication_material 'SHELXL-97 (Sheldrick, 1997)'
_computing_structure_refinement 'SHELXL-97 (Sheldrick, 1997)'
_computing_structure_solution 'SHELXS-86 (Sheldrick, 1990)'
_diffrn_ambient_temperature 293(2)
_diffrn_measured_fraction_theta_full 1.000
_diffrn_measured_fraction_theta_max 1.000
_diffrn_measurement_device 'Enraf-Nonius CAD4 diffractometer'
_diffrn_measurement_method 'scintillation counter; \w/\q scans'
_diffrn_radiation_monochromator graphite
_diffrn_radiation_source 'fine-focus sealed tube'
_diffrn_radiation_type Mo-K\a
_diffrn_radiation_wavelength 0.71069
_diffrn_reflns_av_R_equivalents 0.021
_diffrn_reflns_av_sigmaI/netI 0.0481
_diffrn_reflns_limit_h_max 18
_diffrn_reflns_limit_h_min -18
_diffrn_reflns_limit_k_max 11
_diffrn_reflns_limit_k_min 0
_diffrn_reflns_limit_l_max 17
_diffrn_reflns_limit_l_min 0
_diffrn_reflns_number 3678
_diffrn_reflns_theta_full 20.98
_diffrn_reflns_theta_max 21.0
_diffrn_reflns_theta_min 1.90
_diffrn_standards_decay_% 5.3
_diffrn_standards_interval_time '10000 s'
_diffrn_standards_number 3
_exptl_absorpt_coefficient_mu 2.150
_exptl_absorpt_correction_T_max 0.997
_exptl_absorpt_correction_T_min 0.976
_exptl_absorpt_correction_type 'semi-empirical psi-scans'
_exptl_crystal_colour 'deep red'
_exptl_crystal_density_diffrn 1.739
_exptl_crystal_density_method 'not measured'
_exptl_crystal_description 'diamond-shaped plates'
_exptl_crystal_F_000 1744
_exptl_crystal_size_max 0.29
_exptl_crystal_size_mid 0.17
_exptl_crystal_size_min 0.14
_refine_diff_density_max 0.240
_refine_diff_density_min -0.229
_refine_diff_density_rms 0.057
_refine_ls_extinction_method none
_refine_ls_goodness_of_fit_ref 1.048
_refine_ls_hydrogen_treatment mixed
_refine_ls_matrix_type full
_refine_ls_number_parameters 392
_refine_ls_number_reflns 3528
_refine_ls_number_restraints 0
_refine_ls_restrained_S_all 1.048
_refine_ls_R_factor_all 0.0459
_refine_ls_R_factor_gt 0.0282
_refine_ls_shift/su_max 0.001
_refine_ls_shift/su_mean 0.000
_refine_ls_structure_factor_coef Fsqd
_refine_ls_weighting_details 'calc w=\s^-2^(Fo^2^)'
_refine_ls_weighting_scheme calc
_refine_ls_wR_factor_gt 0.0544
_refine_ls_wR_factor_ref 0.0614
_reflns_number_gt 2614
_reflns_number_total 3528
_reflns_threshold_expression I>2sigma(I)
_cod_data_source_file b209690k.txt
_cod_data_source_block math2b
_cod_original_sg_symbol_H-M 'P 21/n'
_cod_database_code 7012291

loop_
_symmetry_equiv_pos_as_xyz
'x, y, z'
'x+1/2, -y+1/2, z+1/2'
'-x, -y, -z'
'-x-1/2, y-1/2, -z-1/2'

loop_
_atom_site_label
_atom_site_type_symbol
_atom_site_fract_x
_atom_site_fract_y
_atom_site_fract_z
_atom_site_U_iso_or_equiv
_atom_site_adp_type
_atom_site_occupancy
_atom_site_symmetry_multiplicity
_atom_site_calc_flag
_atom_site_refinement_flags
_atom_site_disorder_assembly
_atom_site_disorder_group
Fe1A Fe 0.50533(3) 0.18425(6) 0.14432(4) 0.04434(19) Uani 1 1 d . . .
Fe2A Fe 0.61164(3) 0.25895(6) 0.09049(4) 0.04429(19) Uani 1 1 d . . .
S1A S 0.61434(6) 0.25722(10) 0.22440(7) 0.0457(3) Uani 1 1 d . . .
C1A C 0.6081(2) 0.4136(4) 0.2596(3) 0.0478(12) Uani 1 1 d . . .
H1AA H 0.5720 0.4142 0.2922 0.057 Uiso 1 1 calc R . .
H1AB H 0.6565 0.4345 0.2961 0.057 Uiso 1 1 calc R . .
S2A S 0.50075(6) 0.35743(10) 0.07118(7) 0.0455(3) Uani 1 1 d . . .
C2A C 0.5104(2) 0.4906(4) 0.1374(3) 0.0517(13) Uani 1 1 d . . .
H2AA H 0.4968 0.5619 0.1027 0.062 Uiso 1 1 calc R . .
H2AB H 0.4740 0.4834 0.1693 0.062 Uiso 1 1 calc R . .
S3A S 0.68206(7) 0.42744(11) 0.09397(8) 0.0564(3) Uani 1 1 d . . .
C3A C 0.6461(2) 0.5435(4) 0.1503(3) 0.0566(13) Uani 1 1 d . . .
H3AD H 0.6890 0.5776 0.1902 0.068 Uiso 1 1 calc R . .
H3AE H 0.6257 0.6082 0.1117 0.068 Uiso 1 1 calc R . .
C31A C 0.7730(2) 0.4008(5) 0.1621(4) 0.0881(19) Uani 1 1 d . . .
H3AA H 0.7675 0.3671 0.2126 0.132 Uiso 1 1 calc R . .
H3AB H 0.8000 0.4764 0.1729 0.132 Uiso 1 1 calc R . .
H3AC H 0.8002 0.3445 0.1372 0.132 Uiso 1 1 calc R . .
C4A C 0.5866(2) 0.5149(4) 0.1966(3) 0.0470(12) Uani 1 1 d . . .
C41A C 0.5797(3) 0.6334(4) 0.2436(3) 0.0668(15) Uani 1 1 d . . .
H4AA H 0.6273 0.6518 0.2812 0.100 Uiso 1 1 calc R . .
H4AB H 0.5426 0.6226 0.2735 0.100 Uiso 1 1 calc R . .
H4AC H 0.5651 0.6994 0.2054 0.100 Uiso 1 1 calc R . .
C13A C 0.4399(3) 0.2137(4) 0.2039(3) 0.0526(13) Uani 1 1 d . . .
O13A O 0.3993(2) 0.2343(3) 0.2425(2) 0.0853(12) Uani 1 1 d . . .
C14A C 0.4445(3) 0.1203(5) 0.0543(3) 0.0624(14) Uani 1 1 d . . .
O14A O 0.4062(2) 0.0812(4) -0.0043(3) 0.0991(14) Uani 1 1 d . . .
C15A C 0.5374(3) 0.0363(5) 0.1839(3) 0.0618(15) Uani 1 1 d . . .
O15A O 0.5589(2) -0.0555(3) 0.2095(3) 0.0998(14) Uani 1 1 d . . .
C24A C 0.5883(2) 0.2250(4) -0.0152(3) 0.0545(13) Uani 1 1 d . . .
O24A O 0.5740(2) 0.1993(4) -0.0839(2) 0.0854(12) Uani 1 1 d . . .
C25A C 0.6787(3) 0.1417(5) 0.1126(3) 0.0558(13) Uani 1 1 d . . .
O25A O 0.7222(2) 0.0642(3) 0.1282(2) 0.0825(12) Uani 1 1 d . . .
Fe1B Fe 0.14217(4) 0.31461(6) 0.00262(4) 0.0578(2) Uani 1 1 d . . .
Fe2B Fe 0.08842(3) 0.23087(6) 0.11361(4) 0.0483(2) Uani 1 1 d . . .
S1B S 0.21187(6) 0.23413(10) 0.12092(7) 0.0539(3) Uani 1 1 d . . .
C1B C 0.2442(2) 0.0805(4) 0.1081(3) 0.0571(13) Uani 1 1 d . . .
H1BA H 0.2748 0.0848 0.0696 0.069 Uiso 1 1 calc R . .
H1BB H 0.2769 0.0551 0.1604 0.069 Uiso 1 1 calc R . .
S2B S 0.07310(6) 0.14303(10) -0.01041(7) 0.0482(3) Uani 1 1 d . . .
C2B C 0.1332(3) 0.0100(4) -0.0041(3) 0.0547(13) Uani 1 1 d . . .
H2BA H 0.1012 -0.0604 -0.0221 0.066 Uiso 1 1 calc R . .
H2BB H 0.1631 0.0210 -0.0429 0.066 Uiso 1 1 calc R . .
S3B S 0.09434(7) 0.05699(11) 0.18651(7) 0.0534(3) Uani 1 1 d . . .
C3B C 0.1438(2) -0.0554(4) 0.1417(3) 0.0547(13) Uani 1 1 d . . .
H3BD H 0.1796 -0.0951 0.1867 0.066 Uiso 1 1 calc R . .
H3BE H 0.1074 -0.1168 0.1161 0.066 Uiso 1 1 calc R . .
C31B C 0.1616(3) 0.0789(5) 0.2844(3) 0.0759(16) Uani 1 1 d . . .
H3BA H 0.2071 0.1122 0.2760 0.114 Uiso 1 1 calc R . .
H3BB H 0.1721 0.0020 0.3121 0.114 Uiso 1 1 calc R . .
H3BC H 0.1413 0.1343 0.3170 0.114 Uiso 1 1 calc R . .
C4B C 0.1862(2) -0.0200(4) 0.0790(3) 0.0470(12) Uani 1 1 d . . .
C41B C 0.2299(3) -0.1368(4) 0.0673(3) 0.0736(16) Uani 1 1 d . . .
H4BA H 0.2650 -0.1578 0.1183 0.110 Uiso 1 1 calc R . .
H4BB H 0.2566 -0.1220 0.0266 0.110 Uiso 1 1 calc R . .
H4BC H 0.1952 -0.2028 0.0498 0.110 Uiso 1 1 calc R . .
C13B C 0.2068(3) 0.2845(5) -0.0578(4) 0.0740(17) Uani 1 1 d . . .
O13B O 0.2503(2) 0.2577(4) -0.0917(3) 0.1017(15) Uani 1 1 d . . .
C14B C 0.0647(3) 0.3813(5) -0.0711(3) 0.0768(17) Uani 1 1 d . . .
O14B O 0.0144(2) 0.4226(4) -0.1172(3) 0.1126(16) Uani 1 1 d . . .
C15B C 0.1723(4) 0.4603(5) 0.0434(4) 0.092(2) Uani 1 1 d . . .
O15B O 0.2028(11) 0.554(2) 0.0570(12) 0.081(5) Uani 0.50 1 d P . .
O19B O 0.1774(12) 0.554(2) 0.0852(12) 0.098(6) Uani 0.50 1 d P . .
C24B C -0.0077(3) 0.2697(4) 0.0874(3) 0.0603(14) Uani 1 1 d . . .
O24B O -0.0696(2) 0.2986(3) 0.0705(2) 0.0883(12) Uani 1 1 d . . .
C25B C 0.1056(3) 0.3434(5) 0.1915(3) 0.0699(16) Uani 1 1 d . . .
O25B O 0.1159(2) 0.4179(4) 0.2406(2) 0.1072(15) Uani 1 1 d . . .

loop_
_atom_site_aniso_label
_atom_site_aniso_U_11
_atom_site_aniso_U_22
_atom_site_aniso_U_33
_atom_site_aniso_U_23
_atom_site_aniso_U_13
_atom_site_aniso_U_12
Fe1A 0.0462(4) 0.0364(4) 0.0486(4) -0.0045(3) 0.0092(3) -0.0019(3)
Fe2A 0.0442(4) 0.0456(4) 0.0426(4) -0.0028(3) 0.0107(3) 0.0061(3)
S1A 0.0513(7) 0.0401(7) 0.0418(7) -0.0001(6) 0.0053(6) -0.0028(6)
C1A 0.056(3) 0.042(3) 0.046(3) -0.010(2) 0.014(2) -0.009(2)
S2A 0.0468(7) 0.0434(7) 0.0443(7) -0.0011(6) 0.0085(6) 0.0050(6)
C2A 0.055(3) 0.040(3) 0.061(3) 0.003(2) 0.019(3) 0.005(2)
S3A 0.0537(8) 0.0576(8) 0.0630(8) 0.0031(7) 0.0243(7) -0.0013(6)
C3A 0.059(3) 0.041(3) 0.072(3) 0.001(3) 0.020(3) -0.007(2)
C31A 0.048(3) 0.079(4) 0.132(5) 0.000(4) 0.013(3) -0.001(3)
C4A 0.053(3) 0.037(3) 0.055(3) -0.004(2) 0.021(3) -0.002(2)
C41A 0.077(4) 0.046(3) 0.085(4) -0.021(3) 0.035(3) -0.007(3)
C13A 0.054(3) 0.047(3) 0.053(3) -0.007(2) 0.008(3) -0.006(3)
O13A 0.077(3) 0.098(3) 0.090(3) -0.022(2) 0.038(2) 0.000(2)
C14A 0.055(3) 0.055(3) 0.069(4) -0.008(3) 0.003(3) 0.000(3)
O14A 0.099(3) 0.087(3) 0.089(3) -0.034(3) -0.014(3) -0.008(2)
C15A 0.060(3) 0.038(3) 0.078(4) -0.009(3) 0.001(3) -0.010(3)
O15A 0.106(3) 0.039(2) 0.132(4) 0.010(2) -0.007(3) 0.004(2)
C24A 0.048(3) 0.054(3) 0.061(4) 0.001(3) 0.015(3) 0.014(2)
O24A 0.098(3) 0.104(3) 0.051(2) -0.017(2) 0.014(2) 0.023(2)
C25A 0.054(3) 0.057(4) 0.054(3) -0.007(3) 0.010(3) 0.004(3)
O25A 0.073(3) 0.076(3) 0.092(3) -0.003(2) 0.009(2) 0.034(2)
Fe1B 0.0611(5) 0.0421(4) 0.0589(5) 0.0134(4) -0.0039(4) -0.0103(4)
Fe2B 0.0461(4) 0.0411(4) 0.0512(4) -0.0016(3) 0.0011(3) 0.0029(3)
S1B 0.0454(7) 0.0450(8) 0.0616(8) 0.0097(6) -0.0029(6) -0.0071(6)
C1B 0.046(3) 0.054(3) 0.072(3) 0.015(3) 0.017(3) 0.005(2)
S2B 0.0481(7) 0.0403(7) 0.0493(7) 0.0009(6) 0.0004(6) -0.0030(6)
C2B 0.064(3) 0.043(3) 0.055(3) 0.001(2) 0.012(3) -0.003(2)
S3B 0.0507(7) 0.0581(8) 0.0528(8) 0.0074(6) 0.0162(6) 0.0007(6)
C3B 0.056(3) 0.042(3) 0.067(3) 0.010(3) 0.018(3) 0.003(2)
C31B 0.086(4) 0.087(4) 0.046(3) 0.010(3) 0.003(3) -0.004(3)
C4B 0.050(3) 0.032(3) 0.064(3) 0.010(2) 0.024(3) 0.004(2)
C41B 0.074(4) 0.057(4) 0.098(4) 0.004(3) 0.037(3) 0.018(3)
C13B 0.068(4) 0.073(4) 0.075(4) 0.027(3) 0.008(3) -0.019(3)
O13B 0.085(3) 0.126(4) 0.098(3) 0.031(3) 0.031(3) -0.018(3)
C14B 0.092(4) 0.047(3) 0.072(4) 0.012(3) -0.011(3) -0.013(3)
O14B 0.123(4) 0.073(3) 0.103(3) 0.015(3) -0.040(3) 0.015(3)
C15B 0.097(5) 0.056(4) 0.092(5) 0.024(4) -0.032(4) -0.012(4)
O15B 0.102(12) 0.048(7) 0.078(10) 0.012(7) -0.003(6) -0.027(8)
O19B 0.113(14) 0.056(8) 0.102(14) 0.009(9) -0.014(8) -0.025(9)
C24B 0.059(3) 0.044(3) 0.069(4) -0.008(3) 0.003(3) 0.000(3)
O24B 0.055(2) 0.077(3) 0.122(3) -0.005(2) 0.005(2) 0.016(2)
C25B 0.075(4) 0.060(4) 0.064(4) -0.007(3) -0.001(3) 0.015(3)
O25B 0.128(4) 0.087(3) 0.084(3) -0.041(3) -0.013(3) 0.019(3)

loop_
_atom_type_symbol
_atom_type_description
_atom_type_scat_dispersion_real
_atom_type_scat_dispersion_imag
_atom_type_scat_source
C C 0.0033 0.0016 'International Tables Vol C Tables 4.2.6.8 and 6.1.1.4'
H H 0.0000 0.0000 'International Tables Vol C Tables 4.2.6.8 and 6.1.1.4'
Fe Fe 0.3463 0.8444 'International Tables Vol C Tables 4.2.6.8 and 6.1.1.4'
O O 0.0106 0.0060 'International Tables Vol C Tables 4.2.6.8 and 6.1.1.4'
S S 0.1246 0.1234 'International Tables Vol C Tables 4.2.6.8 and 6.1.1.4'

loop_
_geom_angle_atom_site_label_1
_geom_angle_atom_site_label_2
_geom_angle_atom_site_label_3
_geom_angle
_geom_angle_site_symmetry_1
_geom_angle_site_symmetry_3
_geom_angle_publ_flag
C14A Fe1A C15A 92.0(2) . . ?
C14A Fe1A C13A 100.6(2) . . ?
C15A Fe1A C13A 99.1(2) . . ?
C14A Fe1A S2A 86.49(17) . . ?
C15A Fe1A S2A 157.87(18) . . ?
C13A Fe1A S2A 102.88(15) . . ?
C14A Fe1A S1A 156.22(17) . . ?
C15A Fe1A S1A 86.65(15) . . ?
C13A Fe1A S1A 103.06(14) . . ?
S2A Fe1A S1A 85.94(4) . . ?
C14A Fe1A Fe2A 101.33(17) . . ?
C15A Fe1A Fe2A 102.53(17) . . ?
C13A Fe1A Fe2A 148.43(15) . . ?
S2A Fe1A Fe2A 56.38(3) . . ?
S1A Fe1A Fe2A 56.09(4) . . ?
C25A Fe2A C24A 91.8(2) . . ?
C25A Fe2A S3A 102.98(16) . . ?
C24A Fe2A S3A 100.66(16) . . ?
C25A Fe2A S1A 87.28(16) . . ?
C24A Fe2A S1A 162.11(16) . . ?
S3A Fe2A S1A 96.95(5) . . ?
C25A Fe2A S2A 160.34(16) . . ?
C24A Fe2A S2A 89.09(14) . . ?
S3A Fe2A S2A 96.14(5) . . ?
S1A Fe2A S2A 85.91(5) . . ?
C25A Fe2A Fe1A 105.06(16) . . ?
C24A Fe2A Fe1A 107.03(15) . . ?
S3A Fe2A Fe1A 139.49(4) . . ?
S1A Fe2A Fe1A 56.27(4) . . ?
S2A Fe2A Fe1A 56.13(4) . . ?
C1A S1A Fe2A 109.44(14) . . ?
C1A S1A Fe1A 113.91(15) . . ?
Fe2A S1A Fe1A 67.64(4) . . ?
C4A C1A S1A 119.0(3) . . ?
C4A C1A H1AA 107.6 . . ?
S1A C1A H1AA 107.6 . . ?
C4A C1A H1AB 107.6 . . ?
S1A C1A H1AB 107.6 . . ?
H1AA C1A H1AB 107.0 . . ?
C2A S2A Fe1A 110.77(15) . . ?
C2A S2A Fe2A 110.83(14) . . ?
Fe1A S2A Fe2A 67.49(4) . . ?
C4A C2A S2A 118.0(3) . . ?
C4A C2A H2AA 107.8 . . ?
S2A C2A H2AA 107.8 . . ?
C4A C2A H2AB 107.8 . . ?
S2A C2A H2AB 107.8 . . ?
H2AA C2A H2AB 107.1 . . ?
C31A S3A C3A 100.8(2) . . ?
C31A S3A Fe2A 108.67(18) . . ?
C3A S3A Fe2A 107.45(15) . . ?
C4A C3A S3A 122.1(3) . . ?
C4A C3A H3AD 106.8 . . ?
S3A C3A H3AD 106.8 . . ?
C4A C3A H3AE 106.8 . . ?
S3A C3A H3AE 106.8 . . ?
H3AD C3A H3AE 106.6 . . ?
S3A C31A H3AA 109.5 . . ?
S3A C31A H3AB 109.5 . . ?
H3AA C31A H3AB 109.5 . . ?
S3A C31A H3AC 109.5 . . ?
H3AA C31A H3AC 109.5 . . ?
H3AB C31A H3AC 109.5 . . ?
C1A C4A C2A 111.1(4) . . ?
C1A C4A C3A 114.6(4) . . ?
C2A C4A C3A 111.3(4) . . ?
C1A C4A C41A 107.2(4) . . ?
C2A C4A C41A 107.4(4) . . ?
C3A C4A C41A 104.8(3) . . ?
C4A C41A H4AA 109.5 . . ?
C4A C41A H4AB 109.5 . . ?
H4AA C41A H4AB 109.5 . . ?
C4A C41A H4AC 109.5 . . ?
H4AA C41A H4AC 109.5 . . ?
H4AB C41A H4AC 109.5 . . ?
O13A C13A Fe1A 178.6(4) . . ?
O14A C14A Fe1A 178.5(5) . . ?
O15A C15A Fe1A 178.7(5) . . ?
O24A C24A Fe2A 177.9(4) . . ?
O25A C25A Fe2A 178.7(5) . . ?
C15B Fe1B C14B 90.8(2) . . ?
C15B Fe1B C13B 101.5(3) . . ?
C14B Fe1B C13B 102.1(3) . . ?
C15B Fe1B S2B 154.7(3) . . ?
C14B Fe1B S2B 86.81(17) . . ?
C13B Fe1B S2B 103.60(18) . . ?
C15B Fe1B S1B 87.73(18) . . ?
C14B Fe1B S1B 160.7(2) . . ?
C13B Fe1B S1B 97.06(17) . . ?
S2B Fe1B S1B 86.34(5) . . ?
C15B Fe1B Fe2B 100.6(3) . . ?
C14B Fe1B Fe2B 105.58(19) . . ?
C13B Fe1B Fe2B 144.06(18) . . ?
S2B Fe1B Fe2B 56.18(4) . . ?
S1B Fe1B Fe2B 55.99(4) . . ?
C24B Fe2B C25B 89.4(2) . . ?
C24B Fe2B S1B 161.31(17) . . ?
C25B Fe2B S1B 88.16(17) . . ?
C24B Fe2B S2B 89.87(16) . . ?
C25B Fe2B S2B 160.45(18) . . ?
S1B Fe2B S2B 86.28(5) . . ?
C24B Fe2B S3B 103.99(16) . . ?
C25B Fe2B S3B 102.05(17) . . ?
S1B Fe2B S3B 94.63(5) . . ?
S2B Fe2B S3B 97.08(5) . . ?
C24B Fe2B Fe1B 107.03(17) . . ?
C25B Fe2B Fe1B 105.78(18) . . ?
S1B Fe2B Fe1B 56.10(4) . . ?
S2B Fe2B Fe1B 55.96(4) . . ?
S3B Fe2B Fe1B 138.04(5) . . ?
C1B S1B Fe2B 109.76(14) . . ?
C1B S1B Fe1B 112.68(16) . . ?
Fe2B S1B Fe1B 67.91(4) . . ?
C4B C1B S1B 118.9(3) . . ?
C4B C1B H1BA 107.6 . . ?
S1B C1B H1BA 107.6 . . ?
C4B C1B H1BB 107.6 . . ?
S1B C1B H1BB 107.6 . . ?
H1BA C1B H1BB 107.0 . . ?
C2B S2B Fe1B 110.07(15) . . ?
C2B S2B Fe2B 111.26(15) . . ?
Fe1B S2B Fe2B 67.86(4) . . ?
C4B C2B S2B 117.5(3) . . ?
C4B C2B H2BA 107.9 . . ?
S2B C2B H2BA 107.9 . . ?
C4B C2B H2BB 107.9 . . ?
S2B C2B H2BB 107.9 . . ?
H2BA C2B H2BB 107.2 . . ?
C31B S3B C3B 100.0(2) . . ?
C31B S3B Fe2B 108.10(18) . . ?
C3B S3B Fe2B 107.61(15) . . ?
C4B C3B S3B 121.7(3) . . ?
C4B C3B H3BD 106.9 . . ?
S3B C3B H3BD 106.9 . . ?
C4B C3B H3BE 106.9 . . ?
S3B C3B H3BE 106.9 . . ?
H3BD C3B H3BE 106.7 . . ?
S3B C31B H3BA 109.5 . . ?
S3B C31B H3BB 109.5 . . ?
H3BA C31B H3BB 109.5 . . ?
S3B C31B H3BC 109.5 . . ?
H3BA C31B H3BC 109.5 . . ?
H3BB C31B H3BC 109.5 . . ?
C2B C4B C3B 111.9(4) . . ?
C2B C4B C1B 111.6(4) . . ?
C3B C4B C1B 113.9(4) . . ?
C2B C4B C41B 106.9(4) . . ?
C3B C4B C41B 104.9(3) . . ?
C1B C4B C41B 107.0(4) . . ?
C4B C41B H4BA 109.5 . . ?
C4B C41B H4BB 109.5 . . ?
H4BA C41B H4BB 109.5 . . ?
C4B C41B H4BC 109.5 . . ?
H4BA C41B H4BC 109.5 . . ?
H4BB C41B H4BC 109.5 . . ?
O13B C13B Fe1B 174.3(5) . . ?
O14B C14B Fe1B 178.6(6) . . ?
O15B C15B O19B 36.4(10) . . ?
O15B C15B Fe1B 163.5(12) . . ?
O19B C15B Fe1B 160.1(11) . . ?
O19B O15B C15B 76(3) . . ?
O15B O19B C15B 67(3) . . ?
O24B C24B Fe2B 177.9(4) . . ?
O25B C25B Fe2B 178.5(5) . . ?

loop_
_geom_bond_atom_site_label_1
_geom_bond_atom_site_label_2
_geom_bond_distance
_geom_bond_site_symmetry_2
_geom_bond_publ_flag
Fe1A C14A 1.779(5) . ?
Fe1A C15A 1.795(6) . ?
Fe1A C13A 1.795(5) . ?
Fe1A S2A 2.2549(13) . ?
Fe1A S1A 2.2560(12) . ?
Fe1A Fe2A 2.5086(9) . ?
Fe2A C25A 1.755(5) . ?
Fe2A C24A 1.764(5) . ?
Fe2A S3A 2.2508(14) . ?
Fe2A S1A 2.2512(13) . ?
Fe2A S2A 2.2614(12) . ?
S1A C1A 1.828(4) . ?
C1A C4A 1.517(6) . ?
C1A H1AA 0.9700 . ?
C1A H1AB 0.9700 . ?
S2A C2A 1.820(4) . ?
C2A C4A 1.519(6) . ?
C2A H2AA 0.9700 . ?
C2A H2AB 0.9700 . ?
S3A C31A 1.792(5) . ?
S3A C3A 1.817(4) . ?
C3A C4A 1.539(6) . ?
C3A H3AD 0.9700 . ?
C3A H3AE 0.9700 . ?
C31A H3AA 0.9600 . ?
C31A H3AB 0.9600 . ?
C31A H3AC 0.9600 . ?
C4A C41A 1.546(6) . ?
C41A H4AA 0.9600 . ?
C41A H4AB 0.9600 . ?
C41A H4AC 0.9600 . ?
C13A O13A 1.138(5) . ?
C14A O14A 1.139(5) . ?
C15A O15A 1.125(5) . ?
C24A O24A 1.155(5) . ?
C25A O25A 1.152(5) . ?
Fe1B C15B 1.770(6) . ?
Fe1B C14B 1.787(6) . ?
Fe1B C13B 1.794(7) . ?
Fe1B S2B 2.2506(13) . ?
Fe1B S1B 2.2537(13) . ?
Fe1B Fe2B 2.5158(10) . ?
Fe2B C24B 1.765(5) . ?
Fe2B C25B 1.772(6) . ?
Fe2B S1B 2.2505(14) . ?
Fe2B S2B 2.2563(13) . ?
Fe2B S3B 2.2567(14) . ?
S1B C1B 1.819(4) . ?
C1B C4B 1.524(6) . ?
C1B H1BA 0.9700 . ?
C1B H1BB 0.9700 . ?
S2B C2B 1.818(4) . ?
C2B C4B 1.522(6) . ?
C2B H2BA 0.9700 . ?
C2B H2BB 0.9700 . ?
S3B C31B 1.804(4) . ?
S3B C3B 1.814(4) . ?
C3B C4B 1.524(6) . ?
C3B H3BD 0.9700 . ?
C3B H3BE 0.9700 . ?
C31B H3BA 0.9600 . ?
C31B H3BB 0.9600 . ?
C31B H3BC 0.9600 . ?
C4B C41B 1.554(6) . ?
C41B H4BA 0.9600 . ?
C41B H4BB 0.9600 . ?
C41B H4BC 0.9600 . ?
C13B O13B 1.142(6) . ?
C14B O14B 1.138(5) . ?
C15B O15B 1.17(2) . ?
C15B O19B 1.23(2) . ?
O15B O19B 0.75(2) . ?
C24B O24B 1.148(5) . ?
C25B O25B 1.144(5) . ?
